data_1505663
loop_
_publ_author_name
'Batsanov, Andrei S.'
'Knowles, Jonathan P.'
'Lightfoot, Andrew P.'
'Maw, Graham'
'Thirsk, Carl E.'
'Twiddle, Steven J. R.'
'Whiting, Andrew'

_publ_section_title
;
 A novel, efficient, diastereo- and enantioselective Mukaiyama aldol-based
 synthesis of a vinyl cyclopentanone core derivative of viridenomycin.
;
_journal_issue 26
_journal_name_full 'Organic letters'
_journal_page_first 5565
_journal_page_last 5568
_journal_paper_doi 10.1021/ol7025262
_journal_volume 9
_journal_year 2007
_chemical_absolute_configuration rmad
_chemical_formula_moiety 'C14 H25 N O5 Si'
_chemical_formula_sum 'C14 H25 N O5 Si'
_chemical_formula_weight 315.44
_chemical_melting_point 326.7(15)
_chemical_name_common ozonide
_chemical_name_systematic
; [(1R,4S,5R,6R)-5-(tert-Butyl-dimethyl-silanyloxy)-6-
methoxy-4-methyl-2,3,7-trioxa-bicyclo[2.2.1]hept-1-yl]-
acetonitrile  
;
_chemical_optical_rotation '[\a]~D~^23^=-23.3 (c=0.43, DCM)'
_space_group_IT_number 4
_symmetry_cell_setting monoclinic
_symmetry_space_group_name_Hall 'P 2yb'
_symmetry_space_group_name_H-M 'P 1 21 1'
_atom_sites_solution_hydrogens difmap
_atom_sites_solution_primary direct
_atom_sites_solution_secondary difmap
_audit_creation_method SHELXL-97
_cell_angle_alpha 90.00
_cell_angle_beta 115.27(1)
_cell_angle_gamma 90.00
_cell_formula_units_Z 2
_cell_length_a 10.726(1)
_cell_length_b 8.1169(5)
_cell_length_c 11.027(1)
_cell_measurement_reflns_used 9770
_cell_measurement_temperature 120(2)
_cell_measurement_theta_max 29.96
_cell_measurement_theta_min 2.22
_cell_volume 868.16(14)
_computing_cell_refinement 'SAINT version 6.45A (Bruker, 2003)'
_computing_data_collection 'SMART version 5.049 (Bruker, 1998)'
_computing_data_reduction 'SAINT version 6.45A (Bruker, 2003)'
_computing_molecular_graphics 'SHELXTL version 6.14 (Bruker, 2003)'
_computing_publication_material 'SHELXTL version 6.14 (Bruker, 2003)'
_computing_structure_refinement 'SHELXTL version 6.14 (Bruker, 2003)'
_computing_structure_solution 'SHELXTL version 6.14 (Bruker, 2003)'
_diffrn_ambient_temperature 120(2)
_diffrn_detector_area_resol_mean 8
_diffrn_measured_fraction_theta_full 0.999
_diffrn_measured_fraction_theta_max 0.975
_diffrn_measurement_device_type 'Siemens SMART 1K CCD area detector'
_diffrn_measurement_method '\w scans'
_diffrn_radiation_monochromator graphite
_diffrn_radiation_source 'fine-focus sealed tube'
_diffrn_radiation_type MoK\a
_diffrn_radiation_wavelength 0.71073
_diffrn_reflns_av_R_equivalents 0.0333
_diffrn_reflns_av_sigmaI/netI 0.0255
_diffrn_reflns_limit_h_max 14
_diffrn_reflns_limit_h_min -15
_diffrn_reflns_limit_k_max 11
_diffrn_reflns_limit_k_min -11
_diffrn_reflns_limit_l_max 15
_diffrn_reflns_limit_l_min -15
_diffrn_reflns_number 11173
_diffrn_reflns_theta_full 29.00
_diffrn_reflns_theta_max 29.96
_diffrn_reflns_theta_min 2.04
_diffrn_standards_number 0
_exptl_absorpt_coefficient_mu 0.154
_exptl_absorpt_correction_type none
_exptl_crystal_colour colourless
_exptl_crystal_density_diffrn 1.207
_exptl_crystal_density_method 'not measured'
_exptl_crystal_description irregular
_exptl_crystal_F_000 340
_exptl_crystal_size_max 0.58
_exptl_crystal_size_mid 0.20
_exptl_crystal_size_min 0.18
_refine_diff_density_max 0.302
_refine_diff_density_min -0.220
_refine_diff_density_rms 0.038
_refine_ls_abs_structure_details 'Flack H D (1983), Acta Cryst. A39, 876-881'
_refine_ls_abs_structure_Flack 0.016(63)
_refine_ls_extinction_method none
_refine_ls_goodness_of_fit_ref 1.070
_refine_ls_hydrogen_treatment constr
_refine_ls_matrix_type full
_refine_ls_number_parameters 205
_refine_ls_number_reflns 4818
_refine_ls_number_restraints 1
_refine_ls_restrained_S_all 1.070
_refine_ls_R_factor_all 0.0281
_refine_ls_R_factor_gt 0.0271
_refine_ls_shift/su_max 0.000
_refine_ls_shift/su_mean 0.000
_refine_ls_structure_factor_coef Fsqd
_refine_ls_weighting_details 'calc w=1/[\s^2^(Fo^2^)+(0.0444P)^2^+0.0779P] where P=(Fo^2^+2Fc^2^)/3'
_refine_ls_weighting_scheme calc
_refine_ls_wR_factor_gt 0.0728
_refine_ls_wR_factor_ref 0.0738
_reflns_Friedel_coverage 0.83
_reflns_number_gt 4706
_reflns_number_total 4818
_reflns_threshold_expression I>2\s(I)
_cod_data_source_file ol7025262-file002.cif
_cod_data_source_block 19
_cod_depositor_comments
;
The following automatic conversions were performed:

'_chemical_melting_point' value '326.7(1.5)' was changed to
'326.7(15)' - precision was estimated.

'_symmetry_cell_setting'
value 'Monoclinic' changed to 'monoclinic' according to
/home/saulius/struct/CIF-dictionaries/cif_core.dic dictionary named
'cif_core.dic' version 2.4.1 from 2010-06-29.

Automatic conversion script
Id: cif_fix_values 1715 2011-07-08 13:25:40Z adriana 
;
_cod_original_cell_volume 868.16(12)
_cod_original_sg_symbol_H-M 'P 21'
_cod_database_code 1505663

loop_
_symmetry_equiv_pos_as_xyz
'x, y, z'
'-x, y+1/2, -z'

loop_
_atom_site_label
_atom_site_type_symbol
_atom_site_fract_x
_atom_site_fract_y
_atom_site_fract_z
_atom_site_U_iso_or_equiv
_atom_site_adp_type
_atom_site_occupancy
_atom_site_symmetry_multiplicity
_atom_site_calc_flag
_atom_site_refinement_flags
Si Si 0.24512(3) 0.14469(3) 0.36959(2) 0.01763(6) Uani 1 1 d .
O2 O 0.33060(9) 0.21438(11) -0.08676(8) 0.02593(17) Uani 1 1 d .
O3 O 0.22357(9) 0.09571(10) -0.09036(8) 0.02714(17) Uani 1 1 d .
O5 O 0.19836(8) 0.21803(10) 0.21552(7) 0.02020(14) Uani 1 1 d .
O6 O 0.50437(8) 0.23072(10) 0.18803(8) 0.02300(16) Uani 1 1 d .
O7 O 0.16735(8) 0.34823(9) -0.04922(8) 0.02099(15) Uani 1 1 d .
N N 0.35166(18) 0.75075(16) 0.09168(19) 0.0561(4) Uani 1 1 d .
C1 C 0.31075(11) 0.34840(13) -0.01199(10) 0.02055(19) Uani 1 1 d .
C2 C 0.35866(14) 0.50377(15) -0.05514(13) 0.0304(2) Uani 1 1 d .
H2A H 0.4540 0.4881 -0.0455 0.036 Uiso 1 1 d R
H2B H 0.2986 0.5260 -0.1508 0.036 Uiso 1 1 d R
C3 C 0.35473(14) 0.64465(17) 0.02605(15) 0.0370(3) Uani 1 1 d .
C4 C 0.16084(11) 0.17965(12) -0.01502(10) 0.01998(19) Uani 1 1 d .
C5 C 0.26359(9) 0.16996(11) 0.13339(9) 0.01749(18) Uani 1 1 d .
H5 H 0.3052 0.0576 0.1576 0.021 Uiso 1 1 d R
C6 C 0.37116(10) 0.29866(12) 0.13743(10) 0.01800(18) Uani 1 1 d .
H6 H 0.3699 0.3952 0.1932 0.022 Uiso 1 1 d R
C7 C 0.01742(12) 0.11700(15) -0.05695(12) 0.0297(2) Uani 1 1 d .
H7A H -0.0246 0.1724 -0.0046 0.052(3) Uiso 1 1 d R
H7B H 0.0200 -0.0020 -0.0412 0.052(3) Uiso 1 1 d R
H7C H -0.0372 0.1395 -0.1525 0.052(3) Uiso 1 1 d R
C8 C 0.19688(14) -0.07731(14) 0.35650(13) 0.0298(2) Uani 1 1 d .
H8A H 0.0978 -0.0891 0.3001 0.053(3) Uiso 1 1 d R
H8B H 0.2189 -0.1211 0.4462 0.053(3) Uiso 1 1 d R
H8C H 0.2486 -0.1385 0.3163 0.053(3) Uiso 1 1 d R
C9 C 0.43482(11) 0.17144(15) 0.46760(11) 0.0279(2) Uani 1 1 d .
H9A H 0.4833 0.1120 0.4232 0.048(3) Uiso 1 1 d R
H9B H 0.4629 0.1276 0.5583 0.048(3) Uiso 1 1 d R
H9C H 0.4579 0.2888 0.4728 0.048(3) Uiso 1 1 d R
C10 C 0.14485(11) 0.27427(14) 0.43865(10) 0.02114(19) Uani 1 1 d .
C11 C -0.00956(12) 0.25996(19) 0.34775(13) 0.0329(3) Uani 1 1 d .
H11A H -0.0617 0.3220 0.3870 0.045(3) Uiso 1 1 d R
H11B H -0.0370 0.1438 0.3390 0.045(3) Uiso 1 1 d R
H11C H -0.0288 0.3049 0.2590 0.045(3) Uiso 1 1 d R
C12 C 0.18903(14) 0.45573(15) 0.44542(14) 0.0318(2) Uani 1 1 d .
H12A H 0.1803 0.4908 0.3571 0.050(3) Uiso 1 1 d R
H12B H 0.2851 0.4675 0.5114 0.050(3) Uiso 1 1 d R
H12C H 0.1298 0.5244 0.4721 0.050(3) Uiso 1 1 d R
C13 C 0.17333(15) 0.2161(2) 0.58087(12) 0.0354(3) Uani 1 1 d .
H13A H 0.1190 0.2823 0.6152 0.047(3) Uiso 1 1 d R
H13B H 0.2716 0.2289 0.6399 0.047(3) Uiso 1 1 d R
H13C H 0.1475 0.0999 0.5781 0.047(3) Uiso 1 1 d R
C14 C 0.61135(12) 0.34934(18) 0.24381(13) 0.0330(3) Uani 1 1 d .
H14A H 0.6139 0.4184 0.1720 0.056(3) Uiso 1 1 d R
H14B H 0.7000 0.2929 0.2902 0.056(3) Uiso 1 1 d R
H14C H 0.5939 0.4186 0.3077 0.056(3) Uiso 1 1 d R

loop_
_atom_site_aniso_label
_atom_site_aniso_U_11
_atom_site_aniso_U_22
_atom_site_aniso_U_33
_atom_site_aniso_U_23
_atom_site_aniso_U_13
_atom_site_aniso_U_12
Si 0.01825(11) 0.01727(11) 0.01884(11) 0.00223(10) 0.00933(9) 0.00008(9)
O2 0.0302(4) 0.0292(4) 0.0245(4) -0.0031(3) 0.0175(3) -0.0009(3)
O3 0.0378(4) 0.0221(3) 0.0270(4) -0.0062(3) 0.0190(3) -0.0035(3)
O5 0.0214(3) 0.0232(3) 0.0201(3) 0.0036(3) 0.0128(3) 0.0032(3)
O6 0.0172(3) 0.0246(4) 0.0276(4) -0.0034(3) 0.0098(3) 0.0005(3)
O7 0.0218(3) 0.0176(3) 0.0241(3) 0.0035(3) 0.0104(3) 0.0005(3)
N 0.0697(9) 0.0220(5) 0.0902(11) 0.0017(6) 0.0471(9) -0.0004(6)
C1 0.0235(4) 0.0184(4) 0.0230(4) 0.0020(4) 0.0131(4) -0.0001(4)
C2 0.0346(6) 0.0266(5) 0.0355(6) 0.0074(5) 0.0203(5) -0.0041(5)
C3 0.0385(6) 0.0209(5) 0.0584(8) 0.0108(6) 0.0271(6) 0.0004(5)
C4 0.0246(4) 0.0165(4) 0.0209(4) -0.0008(3) 0.0117(3) -0.0020(3)
C5 0.0198(4) 0.0163(5) 0.0189(4) 0.0008(3) 0.0107(3) 0.0005(3)
C6 0.0190(4) 0.0171(4) 0.0201(4) -0.0012(3) 0.0104(3) -0.0003(3)
C7 0.0270(5) 0.0299(6) 0.0286(5) -0.0019(4) 0.0086(4) -0.0099(4)
C8 0.0381(6) 0.0202(5) 0.0325(6) 0.0016(4) 0.0164(5) -0.0036(4)
C9 0.0198(4) 0.0327(6) 0.0297(5) 0.0037(4) 0.0092(4) 0.0015(4)
C10 0.0207(4) 0.0241(5) 0.0213(4) 0.0008(4) 0.0116(4) 0.0004(4)
C11 0.0198(5) 0.0427(7) 0.0362(6) -0.0031(5) 0.0119(4) 0.0019(5)
C12 0.0343(6) 0.0224(5) 0.0427(6) -0.0040(5) 0.0202(5) 0.0005(5)
C13 0.0424(7) 0.0455(7) 0.0252(5) 0.0055(5) 0.0209(5) 0.0066(6)
C14 0.0212(5) 0.0387(7) 0.0367(6) -0.0121(5) 0.0099(4) -0.0073(5)

loop_
_atom_type_symbol
_atom_type_description
_atom_type_scat_dispersion_real
_atom_type_scat_dispersion_imag
_atom_type_scat_source
C C 0.0033 0.0016 'International Tables Vol C Tables 4.2.6.8 and 6.1.1.4'
H H 0.0000 0.0000 'International Tables Vol C Tables 4.2.6.8 and 6.1.1.4'
N N 0.0061 0.0033 'International Tables Vol C Tables 4.2.6.8 and 6.1.1.4'
O O 0.0106 0.0060 'International Tables Vol C Tables 4.2.6.8 and 6.1.1.4'
Si Si 0.0817 0.0704 'International Tables Vol C Tables 4.2.6.8 and 6.1.1.4'

loop_
_geom_angle_atom_site_label_1
_geom_angle_atom_site_label_2
_geom_angle_atom_site_label_3
_geom_angle
O5 Si C8 108.33(5)
O5 Si C9 109.21(5)
C8 Si C9 110.83(6)
O5 Si C10 103.78(4)
C8 Si C10 112.59(6)
C9 Si C10 111.78(5)
C1 O2 O3 101.79(7)
C4 O3 O2 102.90(7)
C5 O5 Si 122.63(6)
C6 O6 C14 113.71(9)
C1 O7 C4 95.39(7)
O7 C1 O2 104.04(8)
O7 C1 C2 112.53(9)
O2 C1 C2 107.31(9)
O7 C1 C6 102.63(8)
O2 C1 C6 108.50(8)
C2 C1 C6 120.61(9)
C3 C2 C1 110.88(10)
C3 C2 H2A 109.4
C1 C2 H2A 109.5
C3 C2 H2B 109.5
C1 C2 H2B 109.5
H2A C2 H2B 108.1
N C3 C2 178.02(15)
O7 C4 O3 102.28(8)
O7 C4 C7 113.84(9)
O3 C4 C7 109.42(9)
O7 C4 C5 103.68(8)
O3 C4 C5 106.87(8)
C7 C4 C5 119.22(9)
O5 C5 C4 109.99(8)
O5 C5 C6 111.26(8)
C4 C5 C6 100.59(7)
O5 C5 H5 111.5
C4 C5 H5 111.5
C6 C5 H5 111.5
O6 C6 C5 111.51(8)
O6 C6 C1 114.73(8)
C5 C6 C1 100.26(7)
O6 C6 H6 110.0
C5 C6 H6 110.0
C1 C6 H6 110.0
C4 C7 H7A 109.5
C4 C7 H7B 109.5
H7A C7 H7B 109.5
C4 C7 H7C 109.5
H7A C7 H7C 109.5
H7B C7 H7C 109.5
Si C8 H8A 109.5
Si C8 H8B 109.5
H8A C8 H8B 109.5
Si C8 H8C 109.5
H8A C8 H8C 109.5
H8B C8 H8C 109.5
Si C9 H9A 109.5
Si C9 H9B 109.5
H9A C9 H9B 109.5
Si C9 H9C 109.5
H9A C9 H9C 109.5
H9B C9 H9C 109.5
C11 C10 C13 109.43(10)
C11 C10 C12 109.20(10)
C13 C10 C12 108.74(10)
C11 C10 Si 109.75(8)
C13 C10 Si 109.99(8)
C12 C10 Si 109.70(8)
C10 C11 H11A 109.5
C10 C11 H11B 109.5
H11A C11 H11B 109.5
C10 C11 H11C 109.5
H11A C11 H11C 109.5
H11B C11 H11C 109.5
C10 C12 H12A 109.5
C10 C12 H12B 109.5
H12A C12 H12B 109.5
C10 C12 H12C 109.5
H12A C12 H12C 109.5
H12B C12 H12C 109.5
C10 C13 H13A 109.5
C10 C13 H13B 109.5
H13A C13 H13B 109.5
C10 C13 H13C 109.5
H13A C13 H13C 109.5
H13B C13 H13C 109.5
O6 C14 H14A 109.5
O6 C14 H14B 109.5
H14A C14 H14B 109.5
O6 C14 H14C 109.5
H14A C14 H14C 109.5
H14B C14 H14C 109.5

loop_
_geom_bond_atom_site_label_1
_geom_bond_atom_site_label_2
_geom_bond_distance
Si O5 1.6628(8)
Si C8 1.8633(12)
Si C9 1.8650(11)
Si C10 1.8820(11)
O2 C1 1.4347(13)
O2 O3 1.4860(12)
O3 C4 1.4437(13)
O5 C5 1.4152(11)
O6 C6 1.4058(12)
O6 C14 1.4211(14)
O7 C1 1.4126(13)
O7 C4 1.4290(12)
N C3 1.134(2)
C1 C2 1.5132(15)
C1 C6 1.5447(14)
C2 C3 1.464(2)
C2 H2A 0.9900
C2 H2B 0.9900
C4 C7 1.4938(15)
C4 C5 1.5359(13)
C5 C6 1.5428(13)
C5 H5 1.0000
C6 H6 1.0000
C7 H7A 0.9800
C7 H7B 0.9800
C7 H7C 0.9800
C8 H8A 0.9800
C8 H8B 0.9800
C8 H8C 0.9800
C9 H9A 0.9800
C9 H9B 0.9800
C9 H9C 0.9800
C10 C11 1.5310(15)
C10 C13 1.5385(15)
C10 C12 1.5392(17)
C11 H11A 0.9800
C11 H11B 0.9800
C11 H11C 0.9800
C12 H12A 0.9800
C12 H12B 0.9800
C12 H12C 0.9800
C13 H13A 0.9800
C13 H13B 0.9800
C13 H13C 0.9800
C14 H14A 0.9800
C14 H14B 0.9800
C14 H14C 0.9800

loop_
_cod_related_entry_id
_cod_related_entry_database
_cod_related_entry_code
1 ChemSpider 30651664
